data_2106538
loop_
_publ_author_name
'Koster, A.S.'
'Renaud, J.P.P.'
'Rieck, G.D.'

_publ_section_title
;
 The crystal structures at 295 and 1275 K of bismuth uranate, Bi2 U O6
;
_journal_name_full 'Acta Crystallographica B (24,1968-38,1982)'
_journal_page_first 127
_journal_page_last 131
_journal_volume 31
_journal_year 1975
_chemical_formula_sum 'Bi2 O6 U'
_chemical_name_systematic 'Bi2 U O6'
_space_group_IT_number 147
_symmetry_space_group_name_Hall '-P 3'
_symmetry_space_group_name_H-M 'P -3'
_cell_angle_alpha 90
_cell_angle_beta 90
_cell_angle_gamma 120
_cell_formula_units_Z 1
_cell_length_a 4.045
_cell_length_b 4.045
_cell_length_c 9.9
_cell_volume 140.282
_citation_journal_id_ASTM ACBCAR
_cod_data_source_file Koster_ACBCAR_1975_1801.cif
_cod_data_source_block Bi2O6U1
_cod_original_cell_volume 140.2823
_cod_original_formula_sum 'Bi2 O6 U1'
_cod_database_code 2106538

loop_
_symmetry_equiv_pos_as_xyz
x,y,z
-y,x-y,z
-x+y,-x,z
-x,-y,-z
y,-x+y,-z
x-y,x,-z

loop_
_atom_site_label
_atom_site_type_symbol
_atom_site_fract_x
_atom_site_fract_y
_atom_site_fract_z
_atom_site_occupancy
_atom_site_U_iso_or_equiv
O2 O-2 0.6667 0.3333 0.66 1 0.0
O1 O-2 0.6667 0.3333 0.94 1 0.0
Bi1 Bi+3 0.6667 0.3333 0.357 1 0.0
O3 O-2 0 0 0.21 1 0.0
U1 U+6 0 0 0 1 0.0
